data_4504083
loop_
_publ_author_name
'Fabbiani, Francesca P. A.'
'Allan, David R.'
'David, William I. F.'
'Davidson, Alistair J.'
'Lennie, Alistair R.'
'Parsons, Simon'
'Pulham, Colin R.'
'Warren, John E.'

_publ_section_title
;
 High-Pressure Studies of Pharmaceuticals:&#x00A0; An Exploration of the
 Behavior of Piracetam
;
_journal_issue 6
_journal_name_full 'Crystal Growth &amp; Design'
_journal_page_first 1115
_journal_paper_doi 10.1021/cg0607710
_journal_volume 7
_journal_year 2007
_chemical_compound_source F.P.A.Fabbiani
_chemical_formula_moiety 'C6 H10 N2 O2'
_chemical_formula_sum 'C6 H10 N2 O2'
_chemical_formula_weight 142.16
_space_group_IT_number 2
_symmetry_cell_setting triclinic
_symmetry_space_group_name_Hall '-P 1'
_symmetry_space_group_name_H-M 'P -1'
_atom_sites_solution_hydrogens geom
_atom_sites_solution_primary 'Known fractional coordinates'
_audit_creation_date 05-05-30
_audit_creation_method CRYSTALS_ver_12.80
_cell_angle_alpha 79.82(3)
_cell_angle_beta 102.34(3)
_cell_angle_gamma 90.94(2)
_cell_formula_units_Z 2
_cell_length_a 6.321(2)
_cell_length_b 6.5597(11)
_cell_length_c 8.380(4)
_cell_measurement_reflns_used 484
_cell_measurement_temperature 293
_cell_measurement_theta_max 24
_cell_measurement_theta_min 3
_cell_volume 334.0(2)
_computing_cell_refinement 'SAINT (Siemens ,1995)'
_computing_data_collection 'SMART (Siemens, 1993)'
_computing_data_reduction 'SAINT (Siemens ,1995)'
_computing_molecular_graphics 'CAMERON (Watkin et al., 1996)'
_computing_publication_material 'CRYSTALS (Betteridge et al., 2003), PLATON, XCIF, ENCIFER'
_computing_structure_refinement 'CRYSTALS (Betteridge et al., 2003)'
_computing_structure_solution 'Known fractional coordinates'
_diffrn_ambient_temperature 293
_diffrn_measured_fraction_theta_full 0.345
_diffrn_measured_fraction_theta_max 0.267
_diffrn_measurement_device_type 'Bruker SMART'
_diffrn_measurement_method \w
_diffrn_radiation_monochromator graphite
_diffrn_radiation_type Synchrotron
_diffrn_radiation_wavelength 0.67650
_diffrn_reflns_av_R_equivalents 0.0712
_diffrn_reflns_limit_h_max 6
_diffrn_reflns_limit_h_min -6
_diffrn_reflns_limit_k_max 8
_diffrn_reflns_limit_k_min -7
_diffrn_reflns_limit_l_max 7
_diffrn_reflns_limit_l_min 0
_diffrn_reflns_number 1016
_diffrn_reflns_theta_full 18.744
_diffrn_reflns_theta_max 24.993
_diffrn_reflns_theta_min 3.004
_diffrn_standards_number 0
_exptl_absorpt_coefficient_mu 0.107
_exptl_absorpt_correction_T_max 1.00
_exptl_absorpt_correction_T_min 0.07
_exptl_absorpt_correction_type multi-scan
_exptl_absorpt_process_details 'based on symmetry-related measuraments'
_exptl_crystal_colour colourless
_exptl_crystal_density_diffrn 1.413
_exptl_crystal_description block
_exptl_crystal_F_000 152
_exptl_crystal_recrystallization_method 'Compression of Form II ex 2-propanol at 0.45 GPa'
_exptl_crystal_size_max 0.20
_exptl_crystal_size_mid 0.15
_exptl_crystal_size_min 0.15
_refine_diff_density_max 0.29
_refine_diff_density_min -0.25
_refine_ls_extinction_method None
_refine_ls_goodness_of_fit_ref 1.0642
_refine_ls_hydrogen_treatment constr
_refine_ls_matrix_type full
_refine_ls_number_parameters 41
_refine_ls_number_reflns 323
_refine_ls_number_restraints 23
_refine_ls_R_factor_all 0.1381
_refine_ls_R_factor_gt 0.1149
_refine_ls_shift/su_max 0.000023
_refine_ls_structure_factor_coef Fsqd
_refine_ls_weighting_details
;
 Method= Modified Sheldrick 
 w=1/[\s^2^(F^2^) + ( 0.15P)^2^ + 0.94P] 
 ,where P=(max(Fo^2^,0) + 2Fc^2^)/3 
;
_refine_ls_weighting_scheme calc
_refine_ls_wR_factor_all 0.3004
_refine_ls_wR_factor_gt 0.2806
_refine_ls_wR_factor_ref 0.3004
_reflns_limit_h_max 6
_reflns_limit_h_min -6
_reflns_limit_k_max 8
_reflns_limit_k_min -7
_reflns_limit_l_max 7
_reflns_limit_l_min 0
_reflns_number_gt 222
_reflns_number_total 363
_reflns_threshold_expression I>2.0\s(I)
_oxford_diffrn_Wilson_B_factor 2.15
_oxford_diffrn_Wilson_scale 0.01
_oxford_refine_ls_scale 12(6)
_oxford_structure_analysis_title 'piracetam form II at 0.45 GPa'
_cod_data_source_file cg0607710si20061031_114637.cif
_cod_data_source_block piracetam_form_II_0.45_GPa
_cod_depositor_comments
;
The following automatic conversions were performed:

'_symmetry_cell_setting' value 'Triclinic' changed to 'triclinic'
according to /home/saulius/struct/CIF-dictionaries/cif_core.dic
dictionary named 'cif_core.dic' version 2.4.1 from 2010-06-29.

Automatic conversion script
Id: cif_fix_values 1715 2011-07-08 13:25:40Z adriana 
;
_cod_original_sg_symbol_H-M 'P -1 '
_cod_database_code 4504083

loop_
_symmetry_equiv_pos_as_xyz
x,y,z
-x,-y,-z

loop_
_atom_site_label
_atom_site_type_symbol
_atom_site_fract_x
_atom_site_fract_y
_atom_site_fract_z
_atom_site_U_iso_or_equiv
_atom_site_occupancy
_atom_site_adp_type
_atom_site_refinement_flags_posn
C1 C -0.0688(14) 0.1278(10) 0.6678(16) 0.030(2) 1.0000 Uiso D
C2 C -0.1669(16) -0.0637(13) 0.751(2) 0.044(3) 1.0000 Uiso D
C3 C 0.0125(19) -0.2259(13) 0.795(2) 0.046(3) 1.0000 Uiso D
C4 C 0.2194(16) -0.1075(12) 0.783(2) 0.036(2) 1.0000 Uiso D
C5 C 0.2910(16) 0.2564(11) 0.6499(16) 0.036(2) 1.0000 Uiso D
C6 C 0.3843(15) 0.3502(12) 0.8045(16) 0.028(2) 1.0000 Uiso D
N1 N 0.1440(12) 0.0931(8) 0.6844(14) 0.0261(18) 1.0000 Uiso D
N2 N 0.5764(16) 0.4365(11) 0.8059(18) 0.041(2) 1.0000 Uiso D
O1 O -0.1707(15) 0.2919(10) 0.5938(17) 0.051(2) 1.0000 Uiso D
O2 O 0.2845(16) 0.3410(11) 0.918(2) 0.043(2) 1.0000 Uiso D
H21 H -0.2085 -0.0370 0.8539 0.0520 1.0000 Uiso R
H22 H -0.2971 -0.1076 0.6744 0.0520 1.0000 Uiso R
H31 H 0.0217 -0.3086 0.9087 0.0555 1.0000 Uiso R
H32 H -0.0127 -0.3207 0.7118 0.0555 1.0000 Uiso R
H41 H 0.2980 -0.0902 0.8970 0.0435 1.0000 Uiso R
H42 H 0.3164 -0.1810 0.7310 0.0435 1.0000 Uiso R
H51 H 0.4136 0.1995 0.6117 0.0438 1.0000 Uiso R
H52 H 0.2124 0.3678 0.5606 0.0438 1.0000 Uiso R
H23 H 0.6428 0.4947 0.8893 0.0495 1.0000 Uiso R
H24 H 0.6366 0.4353 0.7205 0.0495 1.0000 Uiso R

loop_
_atom_type_symbol
_atom_type_scat_dispersion_real
_atom_type_scat_dispersion_imag
_atom_type_scat_Cromer_Mann_a1
_atom_type_scat_Cromer_Mann_b1
_atom_type_scat_Cromer_Mann_a2
_atom_type_scat_Cromer_Mann_b2
_atom_type_scat_Cromer_Mann_a3
_atom_type_scat_Cromer_Mann_b3
_atom_type_scat_Cromer_Mann_a4
_atom_type_scat_Cromer_Mann_b4
_atom_type_scat_Cromer_Mann_c
_atom_type_scat_source
C 0.0033 0.0016 2.3100 20.8439 1.0200 10.2075 1.5886 0.5687 0.8650 51.6512 0.2156 'International Tables Vol C 4.2.6.8 and 6.1.1.4'
H 0.0000 0.0000 0.4930 10.5109 0.3229 26.1257 0.1402 3.1424 0.0408 57.7998 0.0030 'International Tables Vol C 4.2.6.8 and 6.1.1.4'
N 0.0061 0.0033 12.2126 0.0057 3.1322 9.8933 2.0125 28.9975 1.1663 0.5826 -11.5290 'International Tables Vol C 4.2.6.8 and 6.1.1.4'
O 0.0106 0.0060 3.0485 13.2771 2.2868 5.7011 1.5463 0.3239 0.8670 32.9089 0.2508 'International Tables Vol C 4.2.6.8 and 6.1.1.4'

loop_
_geom_angle_atom_site_label_1
_geom_angle_atom_site_label_2
_geom_angle_atom_site_label_3
_geom_angle
_geom_angle_publ_flag
C2 C1 N1 109.2(5) yes
C2 C1 O1 125.5(6) yes
N1 C1 O1 125.4(7) yes
C1 C2 C3 104.5(7) yes
C1 C2 H21 110.2 no
C3 C2 H21 109.8 no
C1 C2 H22 111.4 no
C3 C2 H22 111.4 no
H21 C2 H22 109.5 no
C2 C3 C4 105.6(5) yes
C2 C3 H31 111.7 no
C4 C3 H31 111.2 no
C2 C3 H32 109.5 no
C4 C3 H32 109.2 no
H31 C3 H32 109.5 no
C3 C4 N1 104.2(5) yes
C3 C4 H41 109.6 no
N1 C4 H41 110.0 no
C3 C4 H42 111.4 no
N1 C4 H42 112.1 no
H41 C4 H42 109.5 no
C6 C5 N1 111.4(7) yes
C6 C5 H51 108.5 no
N1 C5 H51 109.3 no
C6 C5 H52 108.9 no
N1 C5 H52 109.3 no
H51 C5 H52 109.5 no
C5 C6 N2 114.8(7) yes
C5 C6 O2 120.8(6) yes
N2 C6 O2 124.4(6) yes
C4 N1 C5 121.9(5) yes
C4 N1 C1 113.2(6) yes
C5 N1 C1 122.6(5) yes
C6 N2 H23 121.4 no
C6 N2 H24 118.6 no
H23 N2 H24 120.0 no

loop_
_geom_bond_atom_site_label_1
_geom_bond_atom_site_label_2
_geom_bond_distance
_geom_bond_publ_flag
C1 C2 1.514(15) yes
C1 N1 1.342(11) yes
C1 O1 1.255(9) yes
C2 C3 1.509(12) yes
C2 H21 1.000 no
C2 H22 1.000 no
C3 C4 1.523(17) yes
C3 H31 1.000 no
C3 H32 1.000 no
C4 N1 1.454(11) yes
C4 H41 1.000 no
C4 H42 1.000 no
C5 C6 1.533(11) yes
C5 N1 1.438(12) yes
C5 H51 1.000 no
C5 H52 1.000 no
C6 N2 1.330(13) yes
C6 O2 1.24(2) yes
N2 H23 0.880 no
N2 H24 0.880 no

loop_
_cod_related_entry_id
_cod_related_entry_database
_cod_related_entry_code
1 ChemSpider 4677
